data_4305172
loop_
_publ_author_name
'Susana Miranda'
'Elena Vergara'
'Fabian Mohr'
'Dick de Vos'
'Elena Cerrada'
'Ar\'anzazu Mend\'ia'
'Mariano Laguna'

_publ_section_title
;
Synthesis, Characterization, and in Vitro Cytotoxicity of Some Gold(I) and
Trans Platinum(II) Thionate Complexes Containing Water-Soluble PTA and
DAPTA Ligands. X-ray Crystal Structures of
[Au(SC4H3N2)(PTA)], trans-[Pt(SC4H3N2)2(PTA)2], trans-[Pt(SC5H4N)2(PTA)2],
and trans-[Pt(SC5H4N)2(DAPTA)2]
;
_journal_name_full 'Inorganic Chemistry'
_journal_page_first 5641
_journal_page_last 5648
_journal_paper_doi 10.1021/ic7021903
_journal_volume 47
_journal_year 2008
_chemical_formula_sum 'C10 H15 N5 P Pt0.5 S'
_chemical_formula_weight 731.7
_chemical_name_systematic
; 
 ? 
;
_space_group_IT_number 2
_symmetry_cell_setting triclinic
_symmetry_space_group_name_Hall '-P 1'
_symmetry_space_group_name_H-M 'P -1'
_atom_sites_solution_hydrogens geom
_atom_sites_solution_primary direct
_atom_sites_solution_secondary difmap
_audit_creation_method SHELXL-97
_cell_angle_alpha 66.214(5)
_cell_angle_beta 82.432(5)
_cell_angle_gamma 72.388(5)
_cell_formula_units_Z 2
_cell_length_a 6.271(5)
_cell_length_b 10.186(5)
_cell_length_c 11.126(5)
_cell_measurement_reflns_used 4497
_cell_measurement_temperature 173(2)
_cell_measurement_theta_max 27.82
_cell_measurement_theta_min 2.27
_cell_volume 619.8(6)
_computing_cell_refinement 'BRUKER SMART'
_computing_data_collection 'BRUKER SMART'
_computing_data_reduction 'BRUKER SHELXTL'
_computing_molecular_graphics 'BRUKER SHELXTL'
_computing_publication_material 'WinGX v1.10.01'
_computing_structure_refinement 'SHELXL-97 (Sheldrick, 1997)'
_computing_structure_solution 'SHELXS-97 (Sheldrick, 1990)'
_diffrn_ambient_temperature 173(2)
_diffrn_measured_fraction_theta_full 0.906
_diffrn_measured_fraction_theta_max 0.906
_diffrn_measurement_device_type 'CCD area Detector'
_diffrn_measurement_method 'Phi and Omega scans'
_diffrn_radiation_monochromator graphite
_diffrn_radiation_source 'fine-focus sealed tube'
_diffrn_radiation_type MoK\a
_diffrn_radiation_wavelength 0.71069
_diffrn_reflns_av_R_equivalents 0.1508
_diffrn_reflns_av_sigmaI/netI 0.1117
_diffrn_reflns_limit_h_max 7
_diffrn_reflns_limit_h_min -8
_diffrn_reflns_limit_k_max 12
_diffrn_reflns_limit_k_min -13
_diffrn_reflns_limit_l_max 14
_diffrn_reflns_limit_l_min -14
_diffrn_reflns_number 7036
_diffrn_reflns_theta_full 27.92
_diffrn_reflns_theta_max 27.92
_diffrn_reflns_theta_min 2.00
_exptl_absorpt_coefficient_mu 5.990
_exptl_absorpt_correction_T_max 1.029
_exptl_absorpt_correction_T_min 1.000
_exptl_absorpt_correction_type 'multi-scan correction'
_exptl_crystal_colour colorless
_exptl_crystal_density_diffrn 1.960
_exptl_crystal_density_method 'not measured'
_exptl_crystal_description prism
_exptl_crystal_F_000 360
_exptl_crystal_size_max 0.4
_exptl_crystal_size_mid 0.05
_exptl_crystal_size_min 0.05
_refine_diff_density_max 1.818
_refine_diff_density_min -2.867
_refine_diff_density_rms 0.443
_refine_ls_extinction_method none
_refine_ls_goodness_of_fit_ref 1.060
_refine_ls_hydrogen_treatment mixed
_refine_ls_matrix_type full
_refine_ls_number_parameters 160
_refine_ls_number_reflns 2701
_refine_ls_number_restraints 0
_refine_ls_restrained_S_all 1.060
_refine_ls_R_factor_all 0.0672
_refine_ls_R_factor_gt 0.0486
_refine_ls_shift/su_max 0.000
_refine_ls_shift/su_mean 0.000
_refine_ls_structure_factor_coef Fsqd
_refine_ls_weighting_details 'calc w=1/[\s^2^(Fo^2^)+(0.0662P)^2^+11.1365P] where P=(Fo^2^+2Fc^2^)/3'
_refine_ls_weighting_scheme calc
_refine_ls_wR_factor_gt 0.1306
_refine_ls_wR_factor_ref 0.1558
_reflns_number_gt 2560
_reflns_number_total 2701
_reflns_threshold_expression >2sigma(I)
_cod_data_source_file ic7021903-file003.cif
_cod_data_source_block datosm
_cod_depositor_comments
;
The following automatic conversions were performed:
'_symmetry_cell_setting' value 'Triclinic' changed to 'triclinic'
according to '/home/saulius/struct/CIF-dictionaries/cif_core.dic'
dictionary named 'cif_core.dic' version 2.4.1 from 2010-06-29.

Automatic conversion script
Id: cif_fix_enum 1527 2010-12-29 10:47:43Z saulius 
;
_cod_original_formula_sum 'C10 H15 N5 P Pt0.50 S'
_cod_database_code 4305172

loop_
_symmetry_equiv_pos_as_xyz
'x, y, z'
'-x, -y, -z'

loop_
_atom_site_label
_atom_site_type_symbol
_atom_site_fract_x
_atom_site_fract_y
_atom_site_fract_z
_atom_site_U_iso_or_equiv
_atom_site_adp_type
_atom_site_occupancy
_atom_site_symmetry_multiplicity
_atom_site_calc_flag
_atom_site_refinement_flags
_atom_site_disorder_assembly
_atom_site_disorder_group
Pt1 Pt 1.0000 0.5000 0.0000 0.01722(19) Uani 1 2 d S . .
S1 S 1.0888(4) 0.5305(3) 0.1822(3) 0.0266(5) Uani 1 1 d . . .
P1 P 0.8773(4) 0.2962(3) 0.1256(3) 0.0215(5) Uani 1 1 d . . .
N1 N 0.6390(16) 0.6318(12) 0.2065(10) 0.032(2) Uani 1 1 d . . .
N2 N 0.8783(16) 0.6049(10) 0.3713(9) 0.0287(18) Uani 1 1 d . . .
N3 N 0.9386(15) -0.0006(11) 0.1903(11) 0.036(2) Uani 1 1 d . . .
N4 N 0.5481(14) 0.1528(9) 0.1834(9) 0.0241(17) Uani 1 1 d . . .
N5 N 0.7902(17) 0.0909(11) 0.3663(9) 0.031(2) Uani 1 1 d . . .
C1 C 0.8396(16) 0.5970(10) 0.2600(9) 0.0209(18) Uani 1 1 d . . .
C2 C 0.4633(18) 0.6765(15) 0.2770(12) 0.034(2) Uani 1 1 d . . .
H2 H 0.3208 0.7044 0.2437 0.040 Uiso 1 1 calc R . .
C3 C 0.483(2) 0.6837(14) 0.3986(12) 0.036(2) Uani 1 1 d . . .
H3 H 0.3590 0.7122 0.4476 0.043 Uiso 1 1 calc R . .
C4 C 0.702(2) 0.6449(14) 0.4403(12) 0.038(3) Uani 1 1 d . . .
H4 H 0.7248 0.6474 0.5202 0.045 Uiso 1 1 calc R . .
C8 C 0.564(2) 0.1207(14) 0.3228(11) 0.032(2) Uani 1 1 d . . .
H8A H 0.5085 0.0347 0.3738 0.038 Uiso 1 1 calc R . .
H8B H 0.4673 0.2049 0.3414 0.038 Uiso 1 1 calc R . .
C6 C 0.865(2) 0.2296(12) 0.3061(11) 0.032(2) Uani 1 1 d . . .
H6A H 1.0119 0.2103 0.3388 0.039 Uiso 1 1 calc R . .
H6B H 0.7622 0.3068 0.3318 0.039 Uiso 1 1 calc R . .
C5 C 0.5927(15) 0.2970(11) 0.0990(10) 0.0230(19) Uani 1 1 d . . .
H5A H 0.4841 0.3768 0.1187 0.028 Uiso 1 1 calc R . .
H5B H 0.5766 0.3157 0.0076 0.028 Uiso 1 1 calc R . .
C7 C 1.0373(18) 0.1209(13) 0.1058(12) 0.031(2) Uani 1 1 d . . .
H7A H 1.0342 0.1337 0.0148 0.037 Uiso 1 1 calc R . .
H7B H 1.1921 0.0960 0.1297 0.037 Uiso 1 1 calc R . .
C10 C 0.940(2) -0.0280(15) 0.3290(13) 0.044(3) Uani 1 1 d . . .
H10A H 1.0910 -0.0433 0.3531 0.053 Uiso 1 1 calc R . .
H10B H 0.8980 -0.1197 0.3794 0.053 Uiso 1 1 calc R . .
C9 C 0.706(2) 0.0291(14) 0.1534(13) 0.034(2) Uani 1 1 d . . .
H9A H 0.7021 0.0525 0.0599 0.041 Uiso 1 1 calc R . .
H9B H 0.6577 -0.0607 0.1995 0.041 Uiso 1 1 calc R . .

loop_
_atom_site_aniso_label
_atom_site_aniso_U_11
_atom_site_aniso_U_22
_atom_site_aniso_U_33
_atom_site_aniso_U_23
_atom_site_aniso_U_13
_atom_site_aniso_U_12
Pt1 0.0126(3) 0.0225(3) 0.0221(3) -0.0135(2) 0.00332(16) -0.00718(18)
S1 0.0179(11) 0.0389(14) 0.0326(13) -0.0224(11) 0.0040(9) -0.0108(10)
P1 0.0165(11) 0.0235(12) 0.0289(12) -0.0129(10) 0.0012(9) -0.0085(9)
N1 0.027(5) 0.043(5) 0.037(5) -0.029(4) 0.003(4) -0.010(4)
N2 0.033(5) 0.025(4) 0.025(4) -0.010(4) 0.002(4) -0.006(4)
N3 0.019(4) 0.026(5) 0.057(6) -0.014(4) -0.014(4) 0.003(4)
N4 0.017(4) 0.022(4) 0.031(4) -0.008(3) 0.000(3) -0.005(3)
N5 0.034(5) 0.027(5) 0.028(4) -0.001(4) -0.009(4) -0.012(4)
C1 0.020(4) 0.017(4) 0.025(4) -0.006(3) 0.002(3) -0.008(3)
C2 0.021(5) 0.056(7) 0.040(6) -0.035(6) 0.007(4) -0.013(5)
C3 0.039(6) 0.034(6) 0.031(6) -0.013(5) 0.010(5) -0.009(5)
C4 0.047(7) 0.035(6) 0.030(6) -0.014(5) 0.008(5) -0.011(5)
C8 0.036(6) 0.039(6) 0.029(5) -0.016(5) 0.005(4) -0.021(5)
C6 0.040(6) 0.024(5) 0.033(6) -0.003(4) -0.016(5) -0.015(5)
C5 0.012(4) 0.021(4) 0.030(5) -0.010(4) -0.001(3) 0.002(3)
C7 0.018(5) 0.033(6) 0.045(6) -0.021(5) 0.001(4) -0.002(4)
C10 0.045(7) 0.035(6) 0.045(7) 0.000(5) -0.020(6) -0.015(6)
C9 0.032(6) 0.036(6) 0.044(6) -0.019(5) 0.000(5) -0.017(5)

loop_
_atom_type_symbol
_atom_type_description
_atom_type_scat_dispersion_real
_atom_type_scat_dispersion_imag
_atom_type_scat_source
C C 0.0033 0.0016 'International Tables Vol C Tables 4.2.6.8 and 6.1.1.4'
H H 0.0000 0.0000 'International Tables Vol C Tables 4.2.6.8 and 6.1.1.4'
N N 0.0061 0.0033 'International Tables Vol C Tables 4.2.6.8 and 6.1.1.4'
P P 0.1023 0.0942 'International Tables Vol C Tables 4.2.6.8 and 6.1.1.4'
S S 0.1246 0.1234 'International Tables Vol C Tables 4.2.6.8 and 6.1.1.4'
Pt Pt -1.7033 8.3905 'International Tables Vol C Tables 4.2.6.8 and 6.1.1.4'

loop_
_geom_angle_atom_site_label_1
_geom_angle_atom_site_label_2
_geom_angle_atom_site_label_3
_geom_angle
_geom_angle_site_symmetry_1
_geom_angle_site_symmetry_3
_geom_angle_publ_flag
P1 Pt1 P1 180.0(2) . 2_765 ?
P1 Pt1 S1 86.89(10) . 2_765 ?
P1 Pt1 S1 93.11(10) 2_765 2_765 ?
P1 Pt1 S1 93.11(10) . . ?
P1 Pt1 S1 86.89(10) 2_765 . ?
S1 Pt1 S1 180.00(12) 2_765 . ?
C1 S1 Pt1 109.5(3) . . ?
C5 P1 C6 98.1(5) . . ?
C5 P1 C7 99.3(5) . . ?
C6 P1 C7 100.0(6) . . ?
C5 P1 Pt1 118.6(3) . . ?
C6 P1 Pt1 121.6(3) . . ?
C7 P1 Pt1 115.2(4) . . ?
C2 N1 C1 114.5(9) . . ?
C4 N2 C1 116.9(10) . . ?
C10 N3 C7 113.2(10) . . ?
C10 N3 C9 108.1(10) . . ?
C7 N3 C9 111.7(9) . . ?
C8 N4 C9 108.7(9) . . ?
C8 N4 C5 111.9(8) . . ?
C9 N4 C5 111.0(8) . . ?
C10 N5 C8 108.7(9) . . ?
C10 N5 C6 111.1(10) . . ?
C8 N5 C6 109.8(9) . . ?
N2 C1 N1 127.2(9) . . ?
N2 C1 S1 112.5(7) . . ?
N1 C1 S1 120.3(7) . . ?
N1 C2 C3 123.5(11) . . ?
C4 C3 C2 115.1(10) . . ?
N2 C4 C3 122.8(11) . . ?
N4 C8 N5 114.4(9) . . ?
N5 C6 P1 111.6(7) . . ?
N4 C5 P1 110.9(6) . . ?
N3 C7 P1 109.6(7) . . ?
N3 C10 N5 114.9(10) . . ?
N4 C9 N3 113.3(9) . . ?

loop_
_geom_bond_atom_site_label_1
_geom_bond_atom_site_label_2
_geom_bond_distance
_geom_bond_site_symmetry_2
_geom_bond_publ_flag
Pt1 P1 2.280(3) . ?
Pt1 P1 2.280(3) 2_765 ?
Pt1 S1 2.329(3) 2_765 ?
Pt1 S1 2.329(3) . ?
S1 C1 1.768(10) . ?
P1 C5 1.844(10) . ?
P1 C6 1.841(12) . ?
P1 C7 1.848(11) . ?
N1 C2 1.339(14) . ?
N1 C1 1.349(13) . ?
N2 C4 1.315(16) . ?
N2 C1 1.330(13) . ?
N3 C10 1.453(18) . ?
N3 C7 1.473(16) . ?
N3 C9 1.476(14) . ?
N4 C8 1.461(14) . ?
N4 C9 1.476(15) . ?
N4 C5 1.478(13) . ?
N5 C10 1.461(19) . ?
N5 C8 1.464(14) . ?
N5 C6 1.490(13) . ?
C2 C3 1.407(16) . ?
C3 C4 1.399(19) . ?
